data_7155807
loop_
_publ_author_name
'Gu, Han'
'Chio, Tak Ian'
'Lei, Zhen'
'Staples, Richard J.'
'Hirschi, Jennifer S.'
'Bane, Susan'

_publ_section_title
;
 Formation of hydrazones and stabilized boron-nitrogen heterocycles in
 aqueous solution from carbohydrazides and ortho-formylphenylboronic acids
;
_journal_name_full 'Org. Biomol. Chem.'
_journal_paper_doi 10.1039/C7OB01708A
_journal_year 2017
_chemical_formula_moiety 'C18 H16 B2 N4 O3'
_chemical_formula_sum 'C18 H16 B2 N4 O3'
_chemical_formula_weight 357.97
_chemical_name_systematic 'acetyl diazaborine'
_space_group_crystal_system triclinic
_space_group_IT_number 2
_space_group_name_Hall '-P 1'
_space_group_name_H-M_alt 'P -1'
_symmetry_space_group_name_Hall '-P 1'
_symmetry_space_group_name_H-M 'P -1'
_atom_sites_solution_hydrogens geom
_audit_creation_date 2015-09-22
_audit_creation_method
;
Olex2 1.2-alpha
(compiled 2015.09.21 svn.r3230 for OlexSys, GUI svn.r5097)
;
_audit_update_record
;
2016-11-20 deposited with the CCDC.
2017-08-08 downloaded from the CCDC.
;
_cell_angle_alpha 95.9130(10)
_cell_angle_beta 94.5590(10)
_cell_angle_gamma 110.0140(10)
_cell_formula_units_Z 2
_cell_length_a 7.35750(10)
_cell_length_b 8.05570(10)
_cell_length_c 15.1438(2)
_cell_measurement_reflns_used 9978
_cell_measurement_temperature 173(2)
_cell_measurement_theta_max 72.27
_cell_measurement_theta_min 5.90
_cell_volume 832.53(2)
_computing_cell_refinement 'SAINT v8.34A (Bruker, 2013)'
_computing_data_collection 'COSMO (BRUKER, V1.61, 2009)'
_computing_data_reduction 'SAINT v8.34A (Bruker, 2013)'
_computing_molecular_graphics 'Olex2 (Dolomanov et al., 2009)'
_computing_publication_material 'Olex2 (Dolomanov et al., 2009)'
_computing_structure_refinement 'XL (Sheldrick, 2008)'
_computing_structure_solution 'ShelXS (Sheldrick, 2008)'
_diffrn_ambient_temperature 173(2)
_diffrn_detector_area_resol_mean 836.6
_diffrn_measured_fraction_theta_full 0.970
_diffrn_measured_fraction_theta_max 0.954
_diffrn_measurement_device_type 'Bruker APEX-II CCD'
_diffrn_measurement_method '\w and \f'
_diffrn_radiation_monochromator graphite
_diffrn_radiation_type CuK\a
_diffrn_radiation_wavelength 1.54178
_diffrn_reflns_av_R_equivalents 0.0215
_diffrn_reflns_av_unetI/netI 0.0206
_diffrn_reflns_Laue_measured_fraction_full 0.970
_diffrn_reflns_Laue_measured_fraction_max 0.954
_diffrn_reflns_limit_h_max 9
_diffrn_reflns_limit_h_min -8
_diffrn_reflns_limit_k_max 9
_diffrn_reflns_limit_k_min -9
_diffrn_reflns_limit_l_max 18
_diffrn_reflns_limit_l_min -17
_diffrn_reflns_number 12241
_diffrn_reflns_point_group_measured_fraction_full 0.970
_diffrn_reflns_point_group_measured_fraction_max 0.954
_diffrn_reflns_theta_full 67.679
_diffrn_reflns_theta_max 72.259
_diffrn_reflns_theta_min 5.903
_diffrn_source 'sealed tube'
_diffrn_standards_number 0
_exptl_absorpt_coefficient_mu 0.797
_exptl_absorpt_correction_T_max 0.7536
_exptl_absorpt_correction_T_min 0.6943
_exptl_absorpt_correction_type multi-scan
_exptl_absorpt_process_details
'SADABS-2012/1 (Bruker,2012) was used for absorption correction. wR2(int) was 0.0450 before and 0.0368 after correction. The Ratio of minimum to maximum transmission is 0.9213. The \l/2 correction factor is 0.0015.'
_exptl_crystal_colour colourless
_exptl_crystal_colour_primary colourless
_exptl_crystal_density_diffrn 1.428
_exptl_crystal_description chunk
_exptl_crystal_F_000 372
_exptl_crystal_recrystallization_method 'used as received'
_exptl_crystal_size_max 0.39
_exptl_crystal_size_mid 0.249
_exptl_crystal_size_min 0.238
_refine_diff_density_max 0.312
_refine_diff_density_min -0.188
_refine_diff_density_rms 0.038
_refine_ls_extinction_coef 0.0113(8)
_refine_ls_extinction_expression Fc^*^=kFc[1+0.001xFc^2^\l^3^/sin(2\q)]^-1/4^
_refine_ls_extinction_method SHELXL
_refine_ls_goodness_of_fit_ref 1.030
_refine_ls_hydrogen_treatment constr
_refine_ls_matrix_type full
_refine_ls_number_parameters 247
_refine_ls_number_reflns 3123
_refine_ls_number_restraints 0
_refine_ls_restrained_S_all 1.030
_refine_ls_R_factor_all 0.0357
_refine_ls_R_factor_gt 0.0347
_refine_ls_shift/su_max 0.000
_refine_ls_shift/su_mean 0.000
_refine_ls_structure_factor_coef Fsqd
_refine_ls_weighting_details 'w=1/[\s^2^(Fo^2^)+(0.0469P)^2^+0.3059P] where P=(Fo^2^+2Fc^2^)/3'
_refine_ls_weighting_scheme calc
_refine_ls_wR_factor_gt 0.0923
_refine_ls_wR_factor_ref 0.0933
_reflns_Friedel_coverage 0.000
_reflns_number_gt 2997
_reflns_number_total 3123
_reflns_threshold_expression 'I > 2\s(I)'
_cod_data_source_file c7ob01708a2.cif
_cod_data_source_block sbbu915a
_cod_database_code 7155807
_shelxl_version_number 2014/6
_shelx_space_group_comment
;
The symmetry employed for this shelxl refinement is uniquely defined
by the following loop, which should always be used as a source of
symmetry information in preference to the above space-group names.
They are only intended as comments.
;
_shelx_estimated_absorpt_t_max 0.833
_shelx_estimated_absorpt_t_min 0.746
_olex2_refinement_description
;
1. Fixed Uiso
 At 1.2 times of:
  All C(H) groups
 At 1.5 times of:
  All C(H,H,H) groups
2.a Aromatic/amide H refined with riding coordinates:
 C4(H4), C5(H5), C6(H6), C7(H7), C9(H9), C13(H13), C14(H14), C15(H15),
 C16(H16), C18(H18)
2.b Idealised Me refined as rotating group:
 C2(H2A,H2B,H2C), C11(H11A,H11B,H11C)
;
_contact_crystallographer_email staples@chemistry.msu.com
_contact_crystallographer_name 'Richard Staples'
_olex2_diffrn_ambient_temperature_device 'Oxford Cryosystems'
_olex2_exptl_crystal_mounting_method 'The crystal was mounted on a nylon loop with paratone oil'
_olex2_submission_original_sample_id Sample
_olex2_submission_special_instructions 'No special instructions were received'

loop_
_space_group_symop_operation_xyz
'x, y, z'
'-x, -y, -z'

loop_
_atom_site_label
_atom_site_type_symbol
_atom_site_fract_x
_atom_site_fract_y
_atom_site_fract_z
_atom_site_U_iso_or_equiv
_atom_site_adp_type
_atom_site_occupancy
_atom_site_site_symmetry_order
_atom_site_calc_flag
_atom_site_refinement_flags_posn
O1 O 0.80104(11) 0.02779(10) 0.69377(5) 0.01891(19) Uani 1 1 d .
O2 O 1.06527(11) 0.00009(11) 0.79238(6) 0.0233(2) Uani 1 1 d .
O3 O 0.95063(11) 0.35180(10) 0.72365(5) 0.0216(2) Uani 1 1 d .
N1 N 0.89801(13) 0.20355(13) 0.84328(6) 0.0204(2) Uani 1 1 d .
N2 N 0.89903(16) 0.22284(14) 0.93673(7) 0.0270(2) Uani 1 1 d .
N3 N 1.14780(14) 0.16607(13) 0.67965(7) 0.0220(2) Uani 1 1 d .
N4 N 1.30211(14) 0.24808(15) 0.63064(8) 0.0300(3) Uani 1 1 d .
C1 C 1.19310(16) 0.07991(15) 0.74214(8) 0.0224(3) Uani 1 1 d .
C2 C 1.39205(18) 0.07361(18) 0.76201(9) 0.0309(3) Uani 1 1 d .
H2A H 1.3870 -0.0179 0.8006 0.046 Uiso 1 1 calc GR
H2B H 1.4803 0.1900 0.7925 0.046 Uiso 1 1 calc GR
H2C H 1.4397 0.0445 0.7060 0.046 Uiso 1 1 calc GR
C3 C 0.71411(16) -0.13302(15) 0.82919(8) 0.0208(2) Uani 1 1 d .
C4 C 0.58888(17) -0.29565(16) 0.78224(8) 0.0249(3) Uani 1 1 d .
H4 H 0.5941 -0.3223 0.7201 0.030 Uiso 1 1 calc R
C5 C 0.45673(18) -0.41905(17) 0.82526(9) 0.0311(3) Uani 1 1 d .
H5 H 0.3706 -0.5279 0.7920 0.037 Uiso 1 1 calc R
C6 C 0.44943(19) -0.38486(18) 0.91621(10) 0.0339(3) Uani 1 1 d .
H6 H 0.3602 -0.4707 0.9454 0.041 Uiso 1 1 calc R
C7 C 0.57283(19) -0.22505(18) 0.96422(9) 0.0315(3) Uani 1 1 d .
H7 H 0.5699 -0.2014 1.0268 0.038 Uiso 1 1 calc R
C8 C 0.70187(17) -0.09837(16) 0.92055(8) 0.0242(3) Uani 1 1 d .
C9 C 0.81432(19) 0.07866(17) 0.96930(8) 0.0282(3) Uani 1 1 d .
H9 H 0.8261 0.0882 1.0327 0.034 Uiso 1 1 calc R
C10 C 0.93027(15) 0.35174(15) 0.80717(8) 0.0201(2) Uani 1 1 d .
C11 C 0.94032(18) 0.52320(16) 0.85888(8) 0.0271(3) Uani 1 1 d .
H11A H 0.8088 0.5168 0.8700 0.041 Uiso 1 1 calc GR
H11B H 0.9964 0.6213 0.8246 0.041 Uiso 1 1 calc GR
H11C H 1.0223 0.5441 0.9161 0.041 Uiso 1 1 calc GR
C12 C 0.89724(17) 0.20823(14) 0.56307(8) 0.0212(2) Uani 1 1 d .
C13 C 0.71288(17) 0.18841(16) 0.52223(8) 0.0247(3) Uani 1 1 d .
H13 H 0.6028 0.1456 0.5535 0.030 Uiso 1 1 calc R
C14 C 0.68784(19) 0.23038(17) 0.43655(9) 0.0293(3) Uani 1 1 d .
H14 H 0.5610 0.2144 0.4094 0.035 Uiso 1 1 calc R
C15 C 0.8479(2) 0.29583(17) 0.39024(9) 0.0313(3) Uani 1 1 d .
H15 H 0.8305 0.3264 0.3320 0.038 Uiso 1 1 calc R
C16 C 1.0320(2) 0.31618(17) 0.42913(9) 0.0308(3) Uani 1 1 d .
H16 H 1.1415 0.3605 0.3977 0.037 Uiso 1 1 calc R
C17 C 1.05650(18) 0.27122(15) 0.51504(8) 0.0249(3) Uani 1 1 d .
C18 C 1.25074(18) 0.29367(18) 0.55645(9) 0.0305(3) Uani 1 1 d .
H18 H 1.3545 0.3503 0.5238 0.037 Uiso 1 1 calc R
B1 B 0.86006(18) 0.01771(17) 0.78322(9) 0.0199(3) Uani 1 1 d .
B2 B 0.93524(18) 0.17441(17) 0.66258(9) 0.0202(3) Uani 1 1 d .

loop_
_atom_site_aniso_label
_atom_site_aniso_U_11
_atom_site_aniso_U_22
_atom_site_aniso_U_33
_atom_site_aniso_U_23
_atom_site_aniso_U_13
_atom_site_aniso_U_12
O1 0.0172(4) 0.0200(4) 0.0181(4) 0.0014(3) 0.0011(3) 0.0054(3)
O2 0.0210(4) 0.0266(4) 0.0240(4) 0.0029(3) 0.0009(3) 0.0110(3)
O3 0.0234(4) 0.0203(4) 0.0209(4) 0.0022(3) 0.0036(3) 0.0074(3)
N1 0.0210(5) 0.0219(5) 0.0175(5) 0.0004(4) 0.0004(4) 0.0076(4)
N2 0.0341(6) 0.0288(5) 0.0172(5) 0.0001(4) 0.0006(4) 0.0113(4)
N3 0.0172(5) 0.0236(5) 0.0238(5) 0.0006(4) 0.0036(4) 0.0060(4)
N4 0.0195(5) 0.0351(6) 0.0345(6) 0.0048(5) 0.0094(4) 0.0070(4)
C1 0.0199(6) 0.0223(5) 0.0233(6) -0.0048(4) 0.0003(4) 0.0083(4)
C2 0.0221(6) 0.0373(7) 0.0343(7) -0.0017(6) -0.0002(5) 0.0147(5)
C3 0.0190(5) 0.0230(5) 0.0229(6) 0.0051(4) -0.0003(4) 0.0108(4)
C4 0.0254(6) 0.0235(6) 0.0262(6) 0.0047(5) -0.0016(5) 0.0096(5)
C5 0.0251(6) 0.0250(6) 0.0397(8) 0.0083(5) -0.0038(5) 0.0050(5)
C6 0.0262(6) 0.0350(7) 0.0419(8) 0.0191(6) 0.0066(5) 0.0081(5)
C7 0.0337(7) 0.0383(7) 0.0264(7) 0.0126(6) 0.0073(5) 0.0148(6)
C8 0.0242(6) 0.0275(6) 0.0235(6) 0.0069(5) 0.0013(4) 0.0117(5)
C9 0.0349(7) 0.0325(7) 0.0178(6) 0.0038(5) 0.0018(5) 0.0129(5)
C10 0.0149(5) 0.0225(6) 0.0221(6) 0.0008(4) 0.0002(4) 0.0067(4)
C11 0.0312(6) 0.0234(6) 0.0274(7) -0.0010(5) 0.0024(5) 0.0122(5)
C12 0.0238(6) 0.0171(5) 0.0211(6) 0.0005(4) 0.0036(4) 0.0055(4)
C13 0.0238(6) 0.0234(6) 0.0237(6) 0.0036(5) 0.0018(4) 0.0045(4)
C14 0.0330(7) 0.0269(6) 0.0247(7) 0.0031(5) -0.0023(5) 0.0078(5)
C15 0.0453(8) 0.0270(6) 0.0192(6) 0.0035(5) 0.0032(5) 0.0098(6)
C16 0.0388(7) 0.0268(6) 0.0249(7) 0.0037(5) 0.0132(5) 0.0071(5)
C17 0.0279(6) 0.0214(6) 0.0236(6) 0.0002(5) 0.0068(5) 0.0065(5)
C18 0.0248(6) 0.0328(7) 0.0329(7) 0.0055(5) 0.0130(5) 0.0065(5)
B1 0.0185(6) 0.0208(6) 0.0207(7) 0.0003(5) 0.0000(5) 0.0085(5)
B2 0.0175(6) 0.0206(6) 0.0215(7) -0.0001(5) 0.0023(5) 0.0061(5)

loop_
_atom_type_symbol
_atom_type_description
_atom_type_scat_dispersion_real
_atom_type_scat_dispersion_imag
_atom_type_scat_source
C C 0.0181 0.0091 'International Tables Vol C Tables 4.2.6.8 and 6.1.1.4'
H H 0.0000 0.0000 'International Tables Vol C Tables 4.2.6.8 and 6.1.1.4'
B B 0.0090 0.0039 'International Tables Vol C Tables 4.2.6.8 and 6.1.1.4'
N N 0.0311 0.0180 'International Tables Vol C Tables 4.2.6.8 and 6.1.1.4'
O O 0.0492 0.0322 'International Tables Vol C Tables 4.2.6.8 and 6.1.1.4'

loop_
_geom_angle_atom_site_label_1
_geom_angle_atom_site_label_2
_geom_angle_atom_site_label_3
_geom_angle
B1 O1 B2 111.09(9)
C1 O2 B1 119.55(9)
C10 O3 B2 120.67(9)
N2 N1 B1 123.53(9)
C10 N1 N2 115.32(10)
C10 N1 B1 121.15(10)
C9 N2 N1 115.56(10)
N4 N3 B2 124.04(9)
C1 N3 N4 114.50(10)
C1 N3 B2 121.46(10)
C18 N4 N3 115.20(10)
O2 C1 N3 120.71(10)
O2 C1 C2 116.18(11)
N3 C1 C2 123.06(11)
C1 C2 H2A 109.5
C1 C2 H2B 109.5
C1 C2 H2C 109.5
H2A C2 H2B 109.5
H2A C2 H2C 109.5
H2B C2 H2C 109.5
C4 C3 C8 117.95(11)
C4 C3 B1 123.34(11)
C8 C3 B1 118.62(10)
C3 C4 H4 119.6
C5 C4 C3 120.82(12)
C5 C4 H4 119.6
C4 C5 H5 119.7
C6 C5 C4 120.63(12)
C6 C5 H5 119.7
C5 C6 H6 120.2
C7 C6 C5 119.58(12)
C7 C6 H6 120.2
C6 C7 H7 120.1
C6 C7 C8 119.89(12)
C8 C7 H7 120.1
C3 C8 C9 119.22(11)
C7 C8 C3 121.09(12)
C7 C8 C9 119.50(12)
N2 C9 C8 127.88(11)
N2 C9 H9 116.1
C8 C9 H9 116.1
O3 C10 N1 120.17(10)
O3 C10 C11 117.04(10)
N1 C10 C11 122.78(11)
C10 C11 H11A 109.5
C10 C11 H11B 109.5
C10 C11 H11C 109.5
H11A C11 H11B 109.5
H11A C11 H11C 109.5
H11B C11 H11C 109.5
C13 C12 C17 118.12(11)
C13 C12 B2 122.86(10)
C17 C12 B2 118.90(10)
C12 C13 H13 119.5
C14 C13 C12 120.97(11)
C14 C13 H13 119.5
C13 C14 H14 119.9
C13 C14 C15 120.28(12)
C15 C14 H14 119.9
C14 C15 H15 120.1
C16 C15 C14 119.86(12)
C16 C15 H15 120.1
C15 C16 H16 120.1
C15 C16 C17 119.76(12)
C17 C16 H16 120.1
C12 C17 C18 119.12(11)
C16 C17 C12 121.00(12)
C16 C17 C18 119.87(11)
N4 C18 C17 129.45(11)
N4 C18 H18 115.3
C17 C18 H18 115.3
O1 B1 O2 110.56(9)
O1 B1 N1 109.64(9)
O1 B1 C3 116.41(10)
O2 B1 N1 102.66(8)
O2 B1 C3 109.38(9)
C3 B1 N1 107.26(9)
O1 B2 O3 108.90(9)
O1 B2 N3 109.21(9)
O1 B2 C12 119.14(10)
O3 B2 N3 103.57(8)
C12 B2 O3 105.77(9)
C12 B2 N3 109.11(9)

loop_
_geom_bond_atom_site_label_1
_geom_bond_atom_site_label_2
_geom_bond_distance
O1 B1 1.4083(15)
O1 B2 1.4085(15)
O2 C1 1.2952(15)
O2 B1 1.5609(14)
O3 C10 1.2855(14)
O3 B2 1.5844(15)
N1 N2 1.4068(14)
N1 C10 1.3197(15)
N1 B1 1.5936(15)
N2 C9 1.2853(17)
N3 N4 1.4134(14)
N3 C1 1.3161(16)
N3 B2 1.5901(15)
N4 C18 1.2855(18)
C1 C2 1.4899(16)
C2 H2A 0.9800
C2 H2B 0.9800
C2 H2C 0.9800
C3 C4 1.3959(17)
C3 C8 1.3992(17)
C3 B1 1.5852(17)
C4 H4 0.9500
C4 C5 1.3894(17)
C5 H5 0.9500
C5 C6 1.385(2)
C6 H6 0.9500
C6 C7 1.383(2)
C7 H7 0.9500
C7 C8 1.3984(17)
C8 C9 1.4634(18)
C9 H9 0.9500
C10 C11 1.4915(16)
C11 H11A 0.9800
C11 H11B 0.9800
C11 H11C 0.9800
C12 C13 1.3950(17)
C12 C17 1.4014(16)
C12 B2 1.5789(17)
C13 H13 0.9500
C13 C14 1.3881(17)
C14 H14 0.9500
C14 C15 1.3924(19)
C15 H15 0.9500
C15 C16 1.382(2)
C16 H16 0.9500
C16 C17 1.4004(18)
C17 C18 1.4580(18)
C18 H18 0.9500

loop_
_geom_torsion_atom_site_label_1
_geom_torsion_atom_site_label_2
_geom_torsion_atom_site_label_3
_geom_torsion_atom_site_label_4
_geom_torsion
N1 N2 C9 C8 -6.36(19)
N2 N1 C10 O3 173.42(9)
N2 N1 C10 C11 -8.02(15)
N2 N1 B1 O1 159.55(9)
N2 N1 B1 O2 -82.92(12)
N2 N1 B1 C3 32.29(13)
N3 N4 C18 C17 -0.8(2)
N4 N3 C1 O2 179.42(10)
N4 N3 C1 C2 1.88(16)
N4 N3 B2 O1 156.28(10)
N4 N3 B2 O3 -87.80(12)
N4 N3 B2 C12 24.49(14)
C1 O2 B1 O1 34.06(13)
C1 O2 B1 N1 -82.82(11)
C1 O2 B1 C3 163.52(10)
C1 N3 N4 C18 163.42(11)
C1 N3 B2 O1 -23.73(14)
C1 N3 B2 O3 92.18(12)
C1 N3 B2 C12 -155.52(10)
C3 C4 C5 C6 -1.43(19)
C3 C8 C9 N2 14.3(2)
C4 C3 C8 C7 2.11(17)
C4 C3 C8 C9 -172.82(10)
C4 C3 B1 O1 30.48(16)
C4 C3 B1 O2 -95.70(12)
C4 C3 B1 N1 153.66(10)
C4 C5 C6 C7 1.1(2)
C5 C6 C7 C8 0.9(2)
C6 C7 C8 C3 -2.50(19)
C6 C7 C8 C9 172.41(12)
C7 C8 C9 N2 -160.71(13)
C8 C3 C4 C5 -0.15(17)
C8 C3 B1 O1 -145.92(10)
C8 C3 B1 O2 87.90(12)
C8 C3 B1 N1 -22.74(13)
C10 O3 B2 O1 32.47(13)
C10 O3 B2 N3 -83.66(11)
C10 O3 B2 C12 161.63(9)
C10 N1 N2 C9 160.59(11)
C10 N1 B1 O1 -20.15(14)
C10 N1 B1 O2 97.38(11)
C10 N1 B1 C3 -147.41(10)
C12 C13 C14 C15 -0.94(19)
C12 C17 C18 N4 7.4(2)
C13 C12 C17 C16 1.17(17)
C13 C12 C17 C18 179.77(11)
C13 C12 B2 O1 41.02(16)
C13 C12 B2 O3 -81.85(12)
C13 C12 B2 N3 167.31(10)
C13 C14 C15 C16 1.12(19)
C14 C15 C16 C17 -0.16(19)
C15 C16 C17 C12 -1.00(18)
C15 C16 C17 C18 -179.60(12)
C16 C17 C18 N4 -174.01(13)
C17 C12 C13 C14 -0.20(18)
C17 C12 B2 O1 -142.93(11)
C17 C12 B2 O3 94.20(12)
C17 C12 B2 N3 -16.65(14)
B1 O1 B2 O3 -59.46(11)
B1 O1 B2 N3 53.00(12)
B1 O1 B2 C12 179.23(10)
B1 O2 C1 N3 -4.37(16)
B1 O2 C1 C2 173.32(10)
B1 N1 N2 C9 -19.13(16)
B1 N1 C10 O3 -6.85(15)
B1 N1 C10 C11 171.70(10)
B1 C3 C4 C5 -176.58(11)
B1 C3 C8 C7 178.70(11)
B1 C3 C8 C9 3.78(16)
B2 O1 B1 O2 -58.80(11)
B2 O1 B1 N1 53.68(12)
B2 O1 B1 C3 175.61(9)
B2 O3 C10 N1 0.65(15)
B2 O3 C10 C11 -177.99(9)
B2 N3 N4 C18 -16.59(16)
B2 N3 C1 O2 -0.57(17)
B2 N3 C1 C2 -178.10(10)
B2 C12 C13 C14 175.88(11)
B2 C12 C17 C16 -175.07(11)
B2 C12 C17 C18 3.54(16)
